data_4121495
loop_
_publ_author_name
'Mszar, Nicholas W.'
'Haeffner, Fredrik'
'Hoveyda, Amir H.'

_publ_section_title
;
 NHC-Cu-Catalyzed Addition of Propargylboron Reagents to
 Phosphinoylimines. Enantioselective Synthesis of
 Trimethylsilyl-Substituted Homoallenylamides and Application to the
 Synthesis of S-(-)-Cyclooroidin.
;
_journal_issue 9
_journal_name_full 'Journal of the American Chemical Society'
_journal_page_first 3362
_journal_page_last 3365
_journal_paper_doi 10.1021/ja500373s
_journal_volume 136
_journal_year 2014
_chemical_absolute_configuration ad
_chemical_formula_moiety 'C22 H19 Br N O P'
_chemical_formula_sum 'C22 H19 Br N O P'
_chemical_formula_weight 424.26
_chemical_name_systematic
; 
 ? 
;
_space_group_IT_number 79
_symmetry_cell_setting tetragonal
_symmetry_space_group_name_Hall 'I 4'
_symmetry_space_group_name_H-M 'I 4'
_atom_sites_solution_hydrogens difmap
_atom_sites_solution_primary direct
_atom_sites_solution_secondary difmap
_audit_creation_method SHELXL-97
_cell_angle_alpha 90.00
_cell_angle_beta 90.00
_cell_angle_gamma 90.00
_cell_formula_units_Z 8
_cell_length_a 27.1750(9)
_cell_length_b 27.1750(9)
_cell_length_c 5.2579(2)
_cell_measurement_reflns_used 6852
_cell_measurement_temperature 100(2)
_cell_measurement_theta_max 26.37
_cell_measurement_theta_min 2.37
_cell_volume 3882.9(2)
_computing_cell_refinement 'SAINT (Bruker, 2010)'
_computing_data_collection 'APEX2 (Bruker, 2010)'
_computing_data_reduction 'SAINT (Bruker, 2010)'
_computing_molecular_graphics 'Bruker SHELXTL'
_computing_publication_material 'Bruker SHELXTL'
_computing_structure_refinement 'SHELXL-97 (Sheldrick, 2008)'
_computing_structure_solution 'SHELXS-97 (Sheldrick, 2008)'
_diffrn_ambient_temperature 100(2)
_diffrn_measured_fraction_theta_full 0.999
_diffrn_measured_fraction_theta_max 0.999
_diffrn_measurement_device_type 'Bruker Kappa DUO CCD diffractometer'
_diffrn_measurement_method '\f and \w scans'
_diffrn_radiation_monochromator graphite
_diffrn_radiation_source 'fine-focus sealed tube'
_diffrn_radiation_type MoK\a
_diffrn_radiation_wavelength 0.71073
_diffrn_reflns_av_R_equivalents 0.1011
_diffrn_reflns_av_sigmaI/netI 0.0827
_diffrn_reflns_limit_h_max 36
_diffrn_reflns_limit_h_min -36
_diffrn_reflns_limit_k_max 34
_diffrn_reflns_limit_k_min -36
_diffrn_reflns_limit_l_max 6
_diffrn_reflns_limit_l_min -7
_diffrn_reflns_number 29844
_diffrn_reflns_theta_full 28.34
_diffrn_reflns_theta_max 28.34
_diffrn_reflns_theta_min 1.50
_exptl_absorpt_coefficient_mu 2.210
_exptl_absorpt_correction_T_max 0.9367
_exptl_absorpt_correction_T_min 0.6662
_exptl_absorpt_correction_type multi-scan
_exptl_absorpt_process_details
;
Sheldrick, G.M. (2008). SADABS v2008/1. Bruker AXS Inc. Madison, WI USA.
;
_exptl_crystal_colour colorless
_exptl_crystal_density_diffrn 1.452
_exptl_crystal_density_meas ?
_exptl_crystal_density_method none
_exptl_crystal_description needle
_exptl_crystal_F_000 1728
_exptl_crystal_size_max 0.20
_exptl_crystal_size_mid 0.05
_exptl_crystal_size_min 0.03
_refine_diff_density_max 0.874
_refine_diff_density_min -0.686
_refine_diff_density_rms 0.113
_refine_ls_abs_structure_details 'Flack H D (1983), Acta Cryst. A39, 876-881'
_refine_ls_abs_structure_Flack 0.03(2)
_refine_ls_extinction_coef na
_refine_ls_extinction_method none
_refine_ls_goodness_of_fit_ref 1.058
_refine_ls_hydrogen_treatment mixed
_refine_ls_matrix_type full
_refine_ls_number_parameters 282
_refine_ls_number_reflns 4780
_refine_ls_number_restraints 287
_refine_ls_restrained_S_all 1.060
_refine_ls_R_factor_all 0.1098
_refine_ls_R_factor_gt 0.0770
_refine_ls_shift/su_max 0.001
_refine_ls_shift/su_mean 0.000
_refine_ls_structure_factor_coef Fsqd
_refine_ls_weighting_details 'calc w=1/[\s^2^(Fo^2^)+(0.0735P)^2^+26.5294P] where P=(Fo^2^+2Fc^2^)/3'
_refine_ls_weighting_scheme calc
_refine_ls_wR_factor_gt 0.1752
_refine_ls_wR_factor_ref 0.1901
_reflns_number_gt 3632
_reflns_number_total 4780
_reflns_threshold_expression >2sigma(I)
_cod_data_source_file ja500373s_si_003.cif
_cod_data_source_block C22H19BrNOP
_cod_depositor_comments
;
The following automatic conversions were performed:

'_symmetry_cell_setting' value 'Tetragonal' changed to 'tetragonal'
according to
/usr/data/users/saulius/crontab/automatic-downloads/current/ACS/lib/dictionaries/cif_core.dic
dictionary named 'cif_core.dic' version 2.4.2 from 2011-04-26.

Automatic conversion script
Id: cif_fix_values 2281 2013-09-26 08:29:07Z andrius 

The following automatic conversions were performed:

'_exptl_crystal_density_meas' value 'not measured' was changed to '?'
- the value is perceived as not measured.

Automatic conversion script
Id: cif_fix_values 3008 2015-01-20 13:52:24Z robertas 
;
_cod_database_code 4121495

loop_
_symmetry_equiv_pos_as_xyz
'x, y, z'
'-y, x, z'
'y, -x, z'
'-x, -y, z'
'x+1/2, y+1/2, z+1/2'
'-y+1/2, x+1/2, z+1/2'
'y+1/2, -x+1/2, z+1/2'
'-x+1/2, -y+1/2, z+1/2'

loop_
_atom_site_label
_atom_site_type_symbol
_atom_site_fract_x
_atom_site_fract_y
_atom_site_fract_z
_atom_site_U_iso_or_equiv
_atom_site_adp_type
_atom_site_occupancy
_atom_site_symmetry_multiplicity
_atom_site_calc_flag
_atom_site_refinement_flags
_atom_site_disorder_assembly
_atom_site_disorder_group
P1 P 0.70812(4) 1.00894(4) 0.1788(3) 0.0147(3) Uani 1 1 d . B .
O1 O 0.70714(13) 0.98890(14) -0.0839(8) 0.0197(8) Uani 1 1 d . . .
N1 N 0.71537(16) 0.96477(16) 0.3927(9) 0.0148(9) Uani 1 1 d D . .
H1N H 0.716(2) 0.972(2) 0.562(5) 0.018 Uiso 1 1 d D . .
C1 C 0.65253(18) 1.03930(18) 0.2745(10) 0.0183(10) Uani 1 1 d DU . .
C4 C 0.5653(3) 1.0861(3) 0.4041(13) 0.0467(18) Uani 1 1 d DU . .
H4 H 0.5335 1.1004 0.4177 0.056 Uiso 1 1 calc R A 1
C2 C 0.6173(4) 1.0125(4) 0.413(2) 0.029(3) Uani 0.538(8) 1 d PDU B 1
H2 H 0.6227 0.9792 0.4597 0.035 Uiso 0.538(8) 1 calc PR B 1
C3 C 0.5722(4) 1.0379(4) 0.482(3) 0.036(3) Uani 0.538(8) 1 d PDU B 1
H3 H 0.5477 1.0216 0.5793 0.043 Uiso 0.538(8) 1 calc PR B 1
C5 C 0.6016(4) 1.1127(4) 0.312(3) 0.0359(19) Uani 0.538(8) 1 d PDU B 1
H5 H 0.5982 1.1472 0.2911 0.043 Uiso 0.538(8) 1 calc PR B 1
C6 C 0.6453(4) 1.0889(3) 0.245(2) 0.024(2) Uani 0.538(8) 1 d PDU B 1
H6 H 0.6713 1.1080 0.1760 0.029 Uiso 0.538(8) 1 calc PR B 1
C2X C 0.6366(4) 1.0425(5) 0.5204(18) 0.023(3) Uani 0.462(8) 1 d PDU B 2
H2X H 0.6558 1.0280 0.6512 0.028 Uiso 0.462(8) 1 calc PR B 2
C3X C 0.5931(5) 1.0663(7) 0.585(2) 0.041(4) Uani 0.462(8) 1 d PDU B 2
H3X H 0.5833 1.0684 0.7586 0.049 Uiso 0.462(8) 1 calc PR B 2
C5X C 0.5859(5) 1.0928(5) 0.164(2) 0.0359(19) Uani 0.462(8) 1 d PDU B 2
H5X H 0.5705 1.1151 0.0499 0.043 Uiso 0.462(8) 1 calc PR B 2
C6X C 0.6303(4) 1.0668(4) 0.079(2) 0.021(3) Uani 0.462(8) 1 d PDU B 2
H6X H 0.6428 1.0684 -0.0892 0.026 Uiso 0.462(8) 1 calc PR B 2
C7 C 0.75644(18) 1.05466(18) 0.2031(13) 0.0213(11) Uani 1 1 d U . .
C8 C 0.7587(2) 1.0867(2) 0.4014(15) 0.0345(15) Uani 1 1 d U B .
H8 H 0.7338 1.0860 0.5279 0.041 Uiso 1 1 calc R . .
C9 C 0.7972(2) 1.1205(2) 0.4222(16) 0.0364(16) Uani 1 1 d U . .
H9 H 0.7977 1.1435 0.5582 0.044 Uiso 1 1 calc R B .
C10 C 0.8343(2) 1.1205(2) 0.2460(16) 0.0395(17) Uani 1 1 d U B .
H10 H 0.8610 1.1428 0.2604 0.047 Uiso 1 1 calc R . .
C11 C 0.8322(3) 1.0878(3) 0.0498(15) 0.0392(17) Uani 1 1 d U . .
H11 H 0.8581 1.0874 -0.0714 0.047 Uiso 1 1 calc R B .
C12 C 0.7934(3) 1.0551(3) 0.0215(15) 0.0373(16) Uani 1 1 d U B .
H12 H 0.7922 1.0334 -0.1199 0.045 Uiso 1 1 calc R . .
C13 C 0.7538(2) 0.9273(2) 0.3438(11) 0.0190(11) Uani 1 1 d DU . .
H13 H 0.754(2) 0.919(2) 0.158(5) 0.023 Uiso 1 1 d D . .
C14 C 0.8032(2) 0.9474(2) 0.3999(12) 0.0217(12) Uani 1 1 d U C .
C15 C 0.8417(2) 0.9667(2) 0.4342(15) 0.0331(15) Uani 1 1 d U . .
C16 C 0.8877(2) 0.9928(3) 0.4727(19) 0.0467(17) Uani 1 1 d U C 1
H16A H 0.9042 0.9799 0.6268 0.056 Uiso 1 1 calc R C 1
H16B H 0.8807 1.0281 0.5013 0.056 Uiso 1 1 calc R C 1
Br1 Br 0.92958(4) 0.98636(5) 0.1969(3) 0.0359(4) Uani 0.498(2) 1 d PU C 1
Br1X Br 0.92126(5) 0.97798(6) 0.7655(3) 0.0449(5) Uani 0.502(2) 1 d P C 2
C17 C 0.7433(2) 0.88022(19) 0.4900(12) 0.0202(11) Uani 1 1 d U . .
C18 C 0.7706(2) 0.8657(2) 0.6948(14) 0.0263(11) Uani 1 1 d U . .
H18 H 0.7972 0.8856 0.7516 0.032 Uiso 1 1 calc R . .
C19 C 0.7600(2) 0.8224(2) 0.8196(13) 0.0285(13) Uani 1 1 d U . .
H19 H 0.7793 0.8132 0.9628 0.034 Uiso 1 1 calc R . .
C20 C 0.7219(2) 0.7917(2) 0.7419(12) 0.0303(14) Uani 1 1 d U . .
H20 H 0.7147 0.7618 0.8279 0.036 Uiso 1 1 calc R . .
C21 C 0.6951(3) 0.8070(3) 0.5327(13) 0.0346(15) Uani 1 1 d U . .
H21 H 0.6692 0.7866 0.4732 0.042 Uiso 1 1 calc R . .
C22 C 0.7041(2) 0.8501(2) 0.4079(13) 0.0305(14) Uani 1 1 d U . .
H22 H 0.6842 0.8597 0.2677 0.037 Uiso 1 1 calc R . .

loop_
_atom_site_aniso_label
_atom_site_aniso_U_11
_atom_site_aniso_U_22
_atom_site_aniso_U_33
_atom_site_aniso_U_23
_atom_site_aniso_U_13
_atom_site_aniso_U_12
P1 0.0147(6) 0.0173(6) 0.0122(6) -0.0034(6) -0.0006(6) -0.0003(4)
O1 0.0202(19) 0.0213(19) 0.017(2) -0.0007(16) 0.0011(16) 0.0010(15)
N1 0.016(2) 0.016(2) 0.012(2) -0.0004(18) -0.0016(17) 0.0037(17)
C1 0.014(2) 0.023(2) 0.019(3) -0.007(2) -0.0017(19) 0.0002(18)
C4 0.038(4) 0.059(4) 0.044(4) -0.023(3) -0.008(3) 0.029(3)
C2 0.036(6) 0.035(6) 0.016(6) 0.007(5) 0.010(5) 0.010(4)
C3 0.023(5) 0.065(7) 0.020(6) 0.007(6) 0.005(5) 0.011(5)
C5 0.031(4) 0.026(4) 0.050(5) -0.002(4) -0.010(4) 0.016(3)
C6 0.032(5) 0.015(4) 0.026(6) -0.003(4) -0.004(4) 0.003(4)
C2X 0.027(6) 0.024(6) 0.019(6) -0.002(5) 0.007(5) 0.013(5)
C3X 0.034(8) 0.065(10) 0.022(6) -0.008(7) 0.005(5) 0.026(7)
C5X 0.031(4) 0.026(4) 0.050(5) -0.002(4) -0.010(4) 0.016(3)
C6X 0.033(6) 0.016(6) 0.015(5) 0.003(5) 0.009(5) 0.002(5)
C7 0.022(2) 0.020(2) 0.022(3) 0.006(2) -0.011(2) -0.0052(19)
C8 0.027(3) 0.027(3) 0.049(4) -0.013(3) 0.000(3) -0.008(2)
C9 0.032(3) 0.024(3) 0.053(5) -0.010(3) -0.011(3) -0.009(2)
C10 0.029(3) 0.030(3) 0.060(5) 0.010(3) -0.015(3) -0.013(2)
C11 0.028(3) 0.049(4) 0.040(4) 0.004(3) 0.001(3) -0.018(3)
C12 0.036(4) 0.039(4) 0.037(4) 0.002(3) 0.001(3) -0.015(3)
C13 0.019(2) 0.021(3) 0.017(3) -0.002(2) 0.002(2) 0.004(2)
C14 0.022(3) 0.017(2) 0.026(3) 0.000(2) 0.003(2) 0.0092(19)
C15 0.024(3) 0.031(3) 0.044(4) 0.004(3) 0.000(3) 0.002(2)
C16 0.026(3) 0.054(4) 0.060(5) 0.009(4) -0.006(3) -0.009(3)
Br1 0.0236(6) 0.0411(7) 0.0430(9) 0.0116(7) 0.0027(6) -0.0017(5)
Br1X 0.0381(8) 0.0547(10) 0.0419(9) -0.0084(7) -0.0061(6) 0.0025(6)
C17 0.022(3) 0.015(2) 0.024(3) -0.006(2) 0.005(2) 0.0042(19)
C18 0.025(3) 0.026(3) 0.028(3) 0.003(3) 0.005(3) 0.007(2)
C19 0.028(3) 0.028(3) 0.030(4) 0.003(2) 0.001(2) 0.006(2)
C20 0.038(3) 0.024(3) 0.029(4) -0.008(2) 0.006(3) 0.005(2)
C21 0.036(4) 0.032(3) 0.036(4) -0.004(3) -0.004(3) -0.007(3)
C22 0.029(3) 0.028(3) 0.034(4) -0.003(3) -0.009(3) -0.002(2)

loop_
_atom_type_symbol
_atom_type_description
_atom_type_scat_dispersion_real
_atom_type_scat_dispersion_imag
_atom_type_scat_source
C C 0.0033 0.0016 'International Tables Vol C Tables 4.2.6.8 and 6.1.1.4'
H H 0.0000 0.0000 'International Tables Vol C Tables 4.2.6.8 and 6.1.1.4'
N N 0.0061 0.0033 'International Tables Vol C Tables 4.2.6.8 and 6.1.1.4'
O O 0.0106 0.0060 'International Tables Vol C Tables 4.2.6.8 and 6.1.1.4'
P P 0.1023 0.0942 'International Tables Vol C Tables 4.2.6.8 and 6.1.1.4'
Br Br -0.2901 2.4595 'International Tables Vol C Tables 4.2.6.8 and 6.1.1.4'

loop_
_geom_angle_atom_site_label_1
_geom_angle_atom_site_label_2
_geom_angle_atom_site_label_3
_geom_angle
_geom_angle_site_symmetry_1
_geom_angle_site_symmetry_3
O1 P1 N1 111.6(2) . .
O1 P1 C1 114.5(2) . .
N1 P1 C1 104.1(2) . .
O1 P1 C7 109.3(3) . .
N1 P1 C7 111.3(3) . .
C1 P1 C7 106.0(2) . .
C13 N1 P1 117.6(4) . .
C13 N1 H1N 108(4) . .
P1 N1 H1N 121(4) . .
C2X C1 C6 89.9(8) . .
C2X C1 C6X 121.3(8) . .
C6 C1 C6X 48.2(7) . .
C2X C1 C2 47.7(7) . .
C6 C1 C2 118.0(7) . .
C6X C1 C2 111.2(8) . .
C2X C1 P1 124.2(6) . .
C6 C1 P1 122.8(5) . .
C6X C1 P1 113.7(6) . .
C2 C1 P1 118.7(5) . .
C5 C4 C3X 93.4(11) . .
C5 C4 C3 121.8(8) . .
C3X C4 C3 47.9(9) . .
C5 C4 C5X 45.0(8) . .
C3X C4 C5X 118.4(9) . .
C3 C4 C5X 109.7(9) . .
C5 C4 H4 119.1 . .
C3X C4 H4 128.9 . .
C3 C4 H4 119.1 . .
C5X C4 H4 112.3 . .
C1 C2 C3 117.2(8) . .
C1 C2 H2 121.4 . .
C3 C2 H2 121.4 . .
C4 C3 C2 119.4(9) . .
C4 C3 H3 120.3 . .
C2 C3 H3 120.3 . .
C4 C5 C6 118.4(9) . .
C4 C5 H5 120.8 . .
C6 C5 H5 120.8 . .
C1 C6 C5 123.3(9) . .
C1 C6 H6 118.4 . .
C5 C6 H6 118.4 . .
C1 C2X C3X 122.2(10) . .
C1 C2X H2X 118.9 . .
C3X C2X H2X 118.9 . .
C4 C3X C2X 119.6(11) . .
C4 C3X H3X 120.2 . .
C2X C3X H3X 120.2 . .
C4 C5X C6X 122.8(9) . .
C4 C5X H5X 118.6 . .
C6X C5X H5X 118.6 . .
C1 C6X C5X 112.8(9) . .
C1 C6X H6X 123.6 . .
C5X C6X H6X 123.6 . .
C8 C7 C12 119.3(5) . .
C8 C7 P1 121.8(5) . .
C12 C7 P1 118.9(5) . .
C7 C8 C9 121.1(7) . .
C7 C8 H8 119.5 . .
C9 C8 H8 119.5 . .
C10 C9 C8 119.8(7) . .
C10 C9 H9 120.1 . .
C8 C9 H9 120.1 . .
C11 C10 C9 118.9(6) . .
C11 C10 H10 120.6 . .
C9 C10 H10 120.6 . .
C10 C11 C12 122.0(7) . .
C10 C11 H11 119.0 . .
C12 C11 H11 119.0 . .
C11 C12 C7 118.9(7) . .
C11 C12 H12 120.6 . .
C7 C12 H12 120.6 . .
C14 C13 N1 110.6(4) . .
C14 C13 C17 112.3(5) . .
N1 C13 C17 111.1(4) . .
C14 C13 H13 106(3) . .
N1 C13 H13 109(4) . .
C17 C13 H13 108(4) . .
C15 C14 C13 174.8(6) . .
C14 C15 C16 177.0(7) . .
C15 C16 Br1 111.9(6) . .
C15 C16 H16A 109.2 . .
Br1 C16 H16A 109.2 . .
C15 C16 H16B 109.2 . .
Br1 C16 H16B 109.2 . .
H16A C16 H16B 107.9 . .
C16 Br1 Br1 105.4(3) . 3_575
C16 Br1 Br1 124.2(3) . 2_755
Br1 Br1 Br1 89.998(1) 3_575 2_755
C18 C17 C22 118.9(5) . .
C18 C17 C13 122.8(5) . .
C22 C17 C13 118.3(5) . .
C17 C18 C19 120.6(6) . .
C17 C18 H18 119.7 . .
C19 C18 H18 119.7 . .
C18 C19 C20 121.8(6) . .
C18 C19 H19 119.1 . .
C20 C19 H19 119.1 . .
C21 C20 C19 116.5(6) . .
C21 C20 H20 121.8 . .
C19 C20 H20 121.8 . .
C22 C21 C20 123.1(6) . .
C22 C21 H21 118.4 . .
C20 C21 H21 118.4 . .
C21 C22 C17 119.0(6) . .
C21 C22 H22 120.5 . .
C17 C22 H22 120.5 . .

loop_
_geom_bond_atom_site_label_1
_geom_bond_atom_site_label_2
_geom_bond_distance
_geom_bond_site_symmetry_2
P1 O1 1.485(4) .
P1 N1 1.657(5) .
P1 C1 1.793(5) .
P1 C7 1.812(5) .
N1 C13 1.480(7) .
N1 H1N 0.91(2) .
C1 C2X 1.367(9) .
C1 C6 1.371(8) .
C1 C6X 1.405(8) .
C1 C2 1.407(8) .
C4 C5 1.315(10) .
C4 C3X 1.331(10) .
C4 C3 1.386(10) .
C4 C5X 1.393(10) .
C4 H4 0.9500 .
C2 C3 1.451(13) .
C2 H2 0.9500 .
C3 H3 0.9500 .
C5 C6 1.397(13) .
C5 H5 0.9500 .
C6 H6 0.9500 .
C2X C3X 1.389(14) .
C2X H2X 0.9500 .
C3X H3X 0.9500 .
C5X C6X 1.469(14) .
C5X H5X 0.9500 .
C6X H6X 0.9500 .
C7 C8 1.359(9) .
C7 C12 1.386(9) .
C8 C9 1.398(8) .
C8 H8 0.9500 .
C9 C10 1.368(11) .
C9 H9 0.9500 .
C10 C11 1.362(11) .
C10 H10 0.9500 .
C11 C12 1.386(9) .
C11 H11 0.9500 .
C12 H12 0.9500 .
C13 C14 1.479(8) .
C13 C17 1.520(8) .
C13 H13 1.00(2) .
C14 C15 1.186(9) .
C15 C16 1.451(9) .
C16 Br1 1.851(9) .
C16 H16A 0.9900 .
C16 H16B 0.9900 .
Br1 Br1 2.7566(16) 3_575
Br1 Br1 2.7567(16) 2_755
C17 C18 1.366(9) .
C17 C22 1.412(8) .
C18 C19 1.378(8) .
C18 H18 0.9500 .
C19 C20 1.390(9) .
C19 H19 0.9500 .
C20 C21 1.384(10) .
C20 H20 0.9500 .
C21 C22 1.364(9) .
C21 H21 0.9500 .
C22 H22 0.9500 .

loop_
_geom_hbond_atom_site_label_D
_geom_hbond_atom_site_label_H
_geom_hbond_atom_site_label_A
_geom_hbond_distance_DH
_geom_hbond_distance_HA
_geom_hbond_distance_DA
_geom_hbond_angle_DHA
_geom_hbond_site_symmetry_A
N1 H1N O1 0.91(2) 1.93(2) 2.838(6) 171(6) 1_556

loop_
_geom_torsion_atom_site_label_1
_geom_torsion_atom_site_label_2
_geom_torsion_atom_site_label_3
_geom_torsion_atom_site_label_4
_geom_torsion
_geom_torsion_site_symmetry_4
O1 P1 N1 C13 46.0(4) .
C1 P1 N1 C13 170.0(4) .
C7 P1 N1 C13 -76.3(5) .
O1 P1 C1 C2X 152.1(8) .
N1 P1 C1 C2X 30.0(8) .
C7 P1 C1 C2X -87.4(8) .
O1 P1 C1 C6 -92.2(7) .
N1 P1 C1 C6 145.7(7) .
C7 P1 C1 C6 28.3(7) .
O1 P1 C1 C6X -37.9(7) .
N1 P1 C1 C6X -160.0(6) .
C7 P1 C1 C6X 82.6(7) .
O1 P1 C1 C2 95.8(7) .
N1 P1 C1 C2 -26.3(7) .
C7 P1 C1 C2 -143.7(7) .
C2X C1 C2 C3 69.9(12) .
C6 C1 C2 C3 9.1(14) .
C6X C1 C2 C3 -43.8(13) .
P1 C1 C2 C3 -178.5(8) .
C5 C4 C3 C2 -13.0(18) .
C3X C4 C3 C2 -75.3(13) .
C5X C4 C3 C2 35.6(15) .
C1 C2 C3 C4 1.7(17) .
C3X C4 C5 C6 53.8(14) .
C3 C4 C5 C6 12.7(18) .
C5X C4 C5 C6 -74.0(13) .
C2X C1 C6 C5 -50.1(13) .
C6X C1 C6 C5 84.3(13) .
C2 C1 C6 C5 -9.9(15) .
P1 C1 C6 C5 178.0(9) .
C4 C5 C6 C1 -1.0(18) .
C6 C1 C2X C3X 49.4(15) .
C6X C1 C2X C3X 10.9(19) .
C2 C1 C2X C3X -80.2(15) .
P1 C1 C2X C3X -179.8(12) .
C5 C4 C3X C2X -54.6(17) .
C3 C4 C3X C2X 76.5(16) .
C5X C4 C3X C2X -15(2) .
C1 C2X C3X C4 1(2) .
C5 C4 C5X C6X 82.0(15) .
C3X C4 C5X C6X 18.3(19) .
C3 C4 C5X C6X -33.6(16) .
C2X C1 C6X C5X -7.6(15) .
C6 C1 C6X C5X -64.3(11) .
C2 C1 C6X C5X 44.9(13) .
P1 C1 C6X C5X -178.0(9) .
C4 C5X C6X C1 -6.7(18) .
O1 P1 C7 C8 165.0(5) .
N1 P1 C7 C8 -71.3(5) .
C1 P1 C7 C8 41.2(6) .
O1 P1 C7 C12 -18.5(6) .
N1 P1 C7 C12 105.1(5) .
C1 P1 C7 C12 -142.4(5) .
C12 C7 C8 C9 1.2(10) .
P1 C7 C8 C9 177.7(5) .
C7 C8 C9 C10 -2.5(11) .
C8 C9 C10 C11 1.5(11) .
C9 C10 C11 C12 0.8(12) .
C10 C11 C12 C7 -2.1(12) .
C8 C7 C12 C11 1.0(10) .
P1 C7 C12 C11 -175.5(6) .
P1 N1 C13 C14 77.0(5) .
P1 N1 C13 C17 -157.7(4) .
N1 C13 C14 C15 -47(7) .
C17 C13 C14 C15 -172(7) .
C13 C14 C15 C16 19(21) .
C14 C15 C16 Br1 -101(15) .
C15 C16 Br1 Br1 151.8(5) 3_575
C15 C16 Br1 Br1 -107.4(5) 2_755
C14 C13 C17 C18 15.8(8) .
N1 C13 C17 C18 -108.6(6) .
C14 C13 C17 C22 -163.4(5) .
N1 C13 C17 C22 72.2(7) .
C22 C17 C18 C19 -0.2(9) .
C13 C17 C18 C19 -179.3(5) .
C17 C18 C19 C20 0.8(9) .
C18 C19 C20 C21 -0.1(9) .
C19 C20 C21 C22 -1.1(10) .
C20 C21 C22 C17 1.7(10) .
C18 C17 C22 C21 -1.0(9) .
C13 C17 C22 C21 178.2(6) .
